data_4505472
loop_
_publ_author_name
'Mu, Yajuan'
'Han, Gang'
'Li, Zhen'
'Liu, Xiaoting'
'Hou, Hongwei'
'Fan, Yaoting'

_publ_section_title
;
 Effect of Organic Polycarboxylate Ligands on the Structures of a Series
 of Zinc(II) Coordination Polymers Based on a Conformational Bis-triazole
 Ligand
;
_journal_issue 3
_journal_name_full 'Crystal Growth &amp; Design'
_journal_page_first 1193
_journal_paper_doi 10.1021/cg201180u
_journal_volume 12
_journal_year 2012
_chemical_formula_sum 'C33 H28 N6 O9 Zn'
_chemical_formula_weight 717.98
_chemical_name_systematic
; 
 ? 
;
_space_group_IT_number 2
_symmetry_cell_setting triclinic
_symmetry_space_group_name_Hall '-P 1'
_symmetry_space_group_name_H-M 'P -1'
_atom_sites_solution_hydrogens geom
_atom_sites_solution_primary direct
_atom_sites_solution_secondary difmap
_audit_creation_method SHELXL-97
_cell_angle_alpha 101.75(3)
_cell_angle_beta 92.08(3)
_cell_angle_gamma 101.96(3)
_cell_formula_units_Z 2
_cell_length_a 9.4971(19)
_cell_length_b 11.355(2)
_cell_length_c 14.608(3)
_cell_measurement_reflns_used 4890
_cell_measurement_temperature 293(2)
_cell_measurement_theta_max 27.8605
_cell_measurement_theta_min 2.0995
_cell_volume 1503.8(6)
_computing_cell_refinement 'CrystalClear (Rigaku/MSC Inc., 2006)'
_computing_data_collection 'CrystalClear (Rigaku/MSC Inc., 2006)'
_computing_data_reduction 'CrystalClear (Rigaku/MSC Inc., 2006)'
_computing_molecular_graphics 'SHELXTL (Sheldrick, 2008)'
_computing_publication_material 'SHELXTL (Sheldrick, 2008)'
_computing_structure_refinement 'SHELXS-97 (Sheldrick, 2008)'
_computing_structure_solution 'SHELXS-97 (Sheldrick, 2008)'
_diffrn_ambient_temperature 293(2)
_diffrn_measured_fraction_theta_full 0.991
_diffrn_measured_fraction_theta_max 0.991
_diffrn_measurement_device_type 'Rigaku Saturn'
_diffrn_measurement_method \w
_diffrn_radiation_monochromator graphite
_diffrn_radiation_source 'fine-focus sealed tube'
_diffrn_radiation_type MoK\a
_diffrn_radiation_wavelength 0.71073
_diffrn_reflns_av_R_equivalents 0.0282
_diffrn_reflns_av_sigmaI/netI 0.0410
_diffrn_reflns_limit_h_max 12
_diffrn_reflns_limit_h_min -12
_diffrn_reflns_limit_k_max 14
_diffrn_reflns_limit_k_min -13
_diffrn_reflns_limit_l_max 19
_diffrn_reflns_limit_l_min -19
_diffrn_reflns_number 18835
_diffrn_reflns_theta_full 27.91
_diffrn_reflns_theta_max 27.91
_diffrn_reflns_theta_min 2.10
_exptl_absorpt_coefficient_mu 0.887
_exptl_absorpt_correction_T_max 0.8426
_exptl_absorpt_correction_T_min 0.7768
_exptl_absorpt_correction_type multi-scan
_exptl_absorpt_process_details 'CrystalClear (Rigaku/MSC Inc., 2006)'
_exptl_crystal_colour Colorless
_exptl_crystal_density_diffrn 1.586
_exptl_crystal_density_method 'not measured'
_exptl_crystal_description Block
_exptl_crystal_F_000 740
_exptl_crystal_size_max 0.30
_exptl_crystal_size_mid 0.24
_exptl_crystal_size_min 0.20
_refine_diff_density_max 0.613
_refine_diff_density_min -0.412
_refine_diff_density_rms 0.068
_refine_ls_extinction_method none
_refine_ls_goodness_of_fit_ref 1.106
_refine_ls_hydrogen_treatment constr
_refine_ls_matrix_type full
_refine_ls_number_parameters 448
_refine_ls_number_reflns 7127
_refine_ls_number_restraints 0
_refine_ls_restrained_S_all 1.106
_refine_ls_R_factor_all 0.0588
_refine_ls_R_factor_gt 0.0517
_refine_ls_shift/su_max 0.001
_refine_ls_shift/su_mean 0.000
_refine_ls_structure_factor_coef Fsqd
_refine_ls_weighting_details 'calc w=1/[\s^2^(Fo^2^)+(0.0553P)^2^+0.8702P] where P=(Fo^2^+2Fc^2^)/3'
_refine_ls_weighting_scheme calc
_refine_ls_wR_factor_gt 0.1221
_refine_ls_wR_factor_ref 0.1271
_reflns_number_gt 6348
_reflns_number_total 7127
_reflns_threshold_expression >2sigma(I)
_cod_data_source_file cg201180u_si_002.cif
_cod_data_source_block 6
_cod_depositor_comments
;
The following automatic conversions were performed:

'_symmetry_cell_setting' value 'Triclinic' changed to 'triclinic'
according to /home/saulius/struct/CIF-dictionaries/cif_core.dic
dictionary named 'cif_core.dic' version 2.4.1 from
2010-06-29.

'_exptl_absorpt_correction_type' value 'Multi-scan'
changed to 'multi-scan' according to
/home/saulius/struct/CIF-dictionaries/cif_core.dic dictionary named
'cif_core.dic' version 2.4.1 from 2010-06-29.

Automatic conversion script
Id: cif_fix_values 1715 2011-07-08 13:25:40Z adriana 
;
_cod_original_cell_volume 1503.8(5)
_cod_original_sg_symbol_H-M P-1
_cod_database_code 4505472

loop_
_symmetry_equiv_pos_as_xyz
'x, y, z'
'-x, -y, -z'

loop_
_atom_site_label
_atom_site_type_symbol
_atom_site_fract_x
_atom_site_fract_y
_atom_site_fract_z
_atom_site_U_iso_or_equiv
_atom_site_adp_type
_atom_site_occupancy
_atom_site_symmetry_multiplicity
_atom_site_calc_flag
_atom_site_refinement_flags
Zn1 Zn 0.32406(3) 0.57489(3) 0.30519(2) 0.02855(11) Uani 1 1 d .
N1 N 0.5407(3) 0.6485(2) 0.32894(16) 0.0331(5) Uani 1 1 d .
N2 N 0.7607(3) 0.7182(4) 0.2898(2) 0.0724(11) Uani 1 1 d .
N3 N 0.7675(2) 0.7013(2) 0.37848(16) 0.0335(5) Uani 1 1 d .
N4 N 0.3387(2) 0.3968(2) 0.26021(15) 0.0313(5) Uani 1 1 d .
N5 N 0.4416(3) 0.2336(2) 0.24592(18) 0.0399(6) Uani 1 1 d .
N6 N 0.3319(2) 0.2134(2) 0.17765(16) 0.0308(5) Uani 1 1 d .
C1 C 0.6222(4) 0.6833(4) 0.2630(2) 0.0629(11) Uani 1 1 d .
H1 H 0.5845 0.6829 0.2033 0.075 Uiso 1 1 calc R
C2 C 0.6356(3) 0.6620(3) 0.4009(2) 0.0358(6) Uani 1 1 d .
H2 H 0.6124 0.6460 0.4591 0.043 Uiso 1 1 calc R
C3 C 0.9053(3) 0.7337(3) 0.4365(2) 0.0380(7) Uani 1 1 d .
H3A H 0.9777 0.7013 0.4003 0.046 Uiso 1 1 calc R
H3B H 0.8936 0.6959 0.4904 0.046 Uiso 1 1 calc R
C4 C 0.9567(3) 0.8722(2) 0.47007(19) 0.0310(6) Uani 1 1 d .
C5 C 1.0478(3) 0.9400(3) 0.41670(19) 0.0332(6) Uani 1 1 d .
C6 C 1.1014(4) 0.8777(3) 0.3272(2) 0.0567(9) Uani 1 1 d .
H6A H 1.0745 0.9124 0.2762 0.085 Uiso 1 1 calc R
H6B H 1.0591 0.7910 0.3140 0.085 Uiso 1 1 calc R
H6C H 1.2047 0.8902 0.3346 0.085 Uiso 1 1 calc R
C7 C 1.0909(3) 1.0682(3) 0.44674(19) 0.0330(6) Uani 1 1 d .
C8 C 1.1883(4) 1.1396(3) 0.3880(2) 0.0518(9) Uani 1 1 d .
H8A H 1.2837 1.1247 0.3943 0.078 Uiso 1 1 calc R
H8B H 1.1921 1.2261 0.4090 0.078 Uiso 1 1 calc R
H8C H 1.1512 1.1135 0.3234 0.078 Uiso 1 1 calc R
C9 C 0.4424(3) 0.3450(3) 0.2939(2) 0.0372(6) Uani 1 1 d .
H9 H 0.5070 0.3849 0.3456 0.045 Uiso 1 1 calc R
C10 C 0.2724(3) 0.3107(2) 0.18747(19) 0.0309(6) Uani 1 1 d .
H10 H 0.1955 0.3174 0.1490 0.037 Uiso 1 1 calc R
C11 C 0.2850(3) 0.0923(3) 0.1130(2) 0.0353(6) Uani 1 1 d .
H11A H 0.2063 0.0961 0.0702 0.042 Uiso 1 1 calc R
H11B H 0.2475 0.0316 0.1491 0.042 Uiso 1 1 calc R
C12 C 0.4015(3) 0.0486(2) 0.05588(19) 0.0309(6) Uani 1 1 d .
C13 C 0.4747(3) -0.0334(2) 0.08715(19) 0.0308(6) Uani 1 1 d .
C14 C 0.5734(3) -0.0830(2) 0.0297(2) 0.0317(6) Uani 1 1 d .
C15 C 0.6484(4) -0.1754(3) 0.0612(2) 0.0463(8) Uani 1 1 d .
H15A H 0.6945 -0.2145 0.0098 0.069 Uiso 1 1 calc R
H15B H 0.5785 -0.2366 0.0818 0.069 Uiso 1 1 calc R
H15C H 0.7196 -0.1336 0.1121 0.069 Uiso 1 1 calc R
C16 C 0.4499(4) -0.0672(3) 0.1807(2) 0.0420(7) Uani 1 1 d .
H16A H 0.4293 0.0016 0.2241 0.063 Uiso 1 1 calc R
H16B H 0.5349 -0.0883 0.2043 0.063 Uiso 1 1 calc R
H16C H 0.3697 -0.1365 0.1733 0.063 Uiso 1 1 calc R
C17 C 0.2684(3) 0.6212(2) 0.48481(18) 0.0295(5) Uani 1 1 d .
C18 C 0.3609(3) 0.8950(2) 0.55969(18) 0.0302(6) Uani 1 1 d .
C19 C 0.2595(3) 0.8160(2) 0.60871(17) 0.0254(5) Uani 1 1 d .
C20 C 0.2188(3) 0.6881(2) 0.57374(17) 0.0274(5) Uani 1 1 d .
C21 C 0.1316(3) 0.6162(3) 0.62538(19) 0.0340(6) Uani 1 1 d .
H21 H 0.0984 0.5322 0.6006 0.041 Uiso 1 1 calc R
C22 C 0.0930(3) 0.6667(3) 0.71266(19) 0.0326(6) Uani 1 1 d .
H22 H 0.0387 0.6166 0.7475 0.039 Uiso 1 1 calc R
C23 C 0.1364(3) 0.7936(2) 0.74797(17) 0.0260(5) Uani 1 1 d .
C24 C 0.2134(3) 0.8677(2) 0.69434(17) 0.0266(5) Uani 1 1 d .
H24 H 0.2347 0.9529 0.7155 0.032 Uiso 1 1 calc R
C25 C 0.1015(3) 0.8499(2) 0.84450(18) 0.0277(5) Uani 1 1 d .
C26 C 0.1210(3) 0.7843(2) 0.92132(17) 0.0272(5) Uani 1 1 d .
C27 C 0.2168(3) 0.7073(3) 0.91682(18) 0.0316(6) Uani 1 1 d .
H27 H 0.2713 0.6963 0.8654 0.038 Uiso 1 1 calc R
C28 C 0.2326(3) 0.6455(3) 0.98939(19) 0.0323(6) Uani 1 1 d .
C29 C 0.3394(3) 0.5682(3) 0.9837(2) 0.0404(7) Uani 1 1 d .
C30 C 0.1494(3) 0.6603(3) 1.06648(18) 0.0326(6) Uani 1 1 d .
C31 C 0.0539(3) 0.7380(3) 1.07047(19) 0.0374(6) Uani 1 1 d .
H31 H -0.0030 0.7475 1.1208 0.045 Uiso 1 1 calc R
C32 C 0.0425(3) 0.8013(3) 1.00028(19) 0.0341(6) Uani 1 1 d .
H32 H -0.0185 0.8563 1.0056 0.041 Uiso 1 1 calc R
C33 C 0.1681(3) 0.6000(3) 1.1488(2) 0.0366(6) Uani 1 1 d .
O1 O 0.2114(2) 0.6320(2) 0.40764(13) 0.0396(5) Uani 1 1 d .
O2 O 0.3572(3) 0.5575(2) 0.49130(15) 0.0477(6) Uani 1 1 d .
O3 O 0.4345(3) 0.85356(19) 0.49985(17) 0.0525(6) Uani 1 1 d .
O4 O 0.3696(3) 1.01410(18) 0.58886(16) 0.0476(6) Uani 1 1 d .
H4 H 0.4254 1.0521 0.5580 0.071 Uiso 1 1 calc R
O5 O 0.4293(3) 0.5821(3) 0.91940(19) 0.0610(7) Uani 1 1 d .
H5 H 0.4885 0.5394 0.9222 0.091 Uiso 1 1 calc R
O6 O 0.3439(3) 0.4970(3) 1.0361(2) 0.0740(9) Uani 1 1 d .
O7 O 0.2810(3) 0.6504(2) 1.20220(15) 0.0497(6) Uani 1 1 d .
O8 O 0.0788(3) 0.5123(3) 1.1596(2) 0.0750(9) Uani 1 1 d .
O9 O 0.0595(2) 0.94594(19) 0.85952(14) 0.0408(5) Uani 1 1 d .

loop_
_atom_site_aniso_label
_atom_site_aniso_U_11
_atom_site_aniso_U_22
_atom_site_aniso_U_33
_atom_site_aniso_U_23
_atom_site_aniso_U_13
_atom_site_aniso_U_12
Zn1 0.03231(18) 0.02986(18) 0.02265(16) 0.00456(12) -0.00009(12) 0.00647(13)
N1 0.0349(12) 0.0318(12) 0.0299(12) 0.0085(9) -0.0043(9) 0.0009(10)
N2 0.0486(18) 0.115(3) 0.0426(17) 0.0268(18) 0.0017(14) -0.0157(19)
N3 0.0309(12) 0.0327(12) 0.0335(12) 0.0059(10) -0.0016(9) 0.0012(10)
N4 0.0338(12) 0.0312(12) 0.0283(11) 0.0035(9) 0.0030(9) 0.0088(10)
N5 0.0377(13) 0.0374(14) 0.0434(14) 0.0030(11) -0.0022(11) 0.0122(11)
N6 0.0280(11) 0.0308(12) 0.0319(12) 0.0009(9) 0.0050(9) 0.0076(9)
C1 0.0451(19) 0.102(3) 0.0350(17) 0.0302(19) -0.0049(14) -0.013(2)
C2 0.0324(14) 0.0425(16) 0.0317(14) 0.0110(12) -0.0003(11) 0.0037(12)
C3 0.0316(14) 0.0331(15) 0.0475(17) 0.0071(13) -0.0031(12) 0.0057(12)
C4 0.0252(12) 0.0285(13) 0.0357(14) 0.0036(11) -0.0029(10) 0.0024(11)
C5 0.0277(13) 0.0383(15) 0.0306(14) 0.0027(11) 0.0034(10) 0.0051(11)
C6 0.060(2) 0.054(2) 0.048(2) -0.0012(16) 0.0214(17) 0.0048(17)
C7 0.0252(13) 0.0387(15) 0.0327(14) 0.0087(12) 0.0017(10) 0.0008(11)
C8 0.055(2) 0.053(2) 0.0418(18) 0.0127(15) 0.0134(15) -0.0041(16)
C9 0.0407(16) 0.0342(15) 0.0337(15) 0.0013(12) -0.0045(12) 0.0087(12)
C10 0.0286(13) 0.0316(14) 0.0307(13) 0.0005(11) 0.0029(10) 0.0084(11)
C11 0.0285(13) 0.0316(14) 0.0406(16) -0.0033(12) 0.0060(11) 0.0055(11)
C12 0.0287(13) 0.0267(13) 0.0324(14) -0.0019(10) 0.0045(10) 0.0031(11)
C13 0.0319(13) 0.0237(13) 0.0310(13) -0.0012(10) 0.0045(11) 0.0000(11)
C14 0.0302(13) 0.0261(13) 0.0365(14) 0.0013(11) 0.0015(11) 0.0064(11)
C15 0.055(2) 0.0429(18) 0.0450(18) 0.0081(14) 0.0013(15) 0.0210(15)
C16 0.0512(18) 0.0374(16) 0.0381(16) 0.0100(13) 0.0103(14) 0.0079(14)
C17 0.0347(14) 0.0263(13) 0.0276(13) 0.0060(10) 0.0058(10) 0.0058(11)
C18 0.0359(14) 0.0298(14) 0.0262(13) 0.0096(10) 0.0077(11) 0.0056(11)
C19 0.0256(12) 0.0272(13) 0.0245(12) 0.0090(10) 0.0039(9) 0.0046(10)
C20 0.0291(13) 0.0299(13) 0.0245(12) 0.0074(10) 0.0029(10) 0.0080(11)
C21 0.0403(15) 0.0254(13) 0.0337(14) 0.0055(11) 0.0070(12) 0.0015(12)
C22 0.0342(14) 0.0322(14) 0.0326(14) 0.0135(11) 0.0092(11) 0.0028(11)
C23 0.0268(12) 0.0305(13) 0.0234(12) 0.0083(10) 0.0032(9) 0.0100(10)
C24 0.0295(13) 0.0253(12) 0.0262(12) 0.0076(10) 0.0030(10) 0.0066(10)
C25 0.0256(12) 0.0336(14) 0.0262(12) 0.0098(10) 0.0067(10) 0.0074(11)
C26 0.0294(13) 0.0284(13) 0.0234(12) 0.0067(10) 0.0001(10) 0.0045(10)
C27 0.0345(14) 0.0371(15) 0.0246(12) 0.0084(11) 0.0030(10) 0.0092(12)
C28 0.0340(14) 0.0306(14) 0.0324(14) 0.0063(11) -0.0030(11) 0.0085(11)
C29 0.0440(17) 0.0456(18) 0.0379(16) 0.0150(13) 0.0089(13) 0.0172(14)
C30 0.0359(14) 0.0331(14) 0.0257(13) 0.0084(11) -0.0005(11) -0.0012(11)
C31 0.0359(15) 0.0529(18) 0.0248(13) 0.0102(12) 0.0046(11) 0.0107(13)
C32 0.0327(14) 0.0454(16) 0.0270(13) 0.0094(12) 0.0037(11) 0.0136(12)
C33 0.0383(15) 0.0401(16) 0.0325(14) 0.0121(12) 0.0009(12) 0.0074(13)
O1 0.0425(11) 0.0540(13) 0.0261(10) 0.0065(9) 0.0034(8) 0.0210(10)
O2 0.0609(14) 0.0565(14) 0.0395(12) 0.0158(10) 0.0134(10) 0.0366(12)
O3 0.0670(16) 0.0325(11) 0.0563(14) 0.0077(10) 0.0402(12) 0.0031(11)
O4 0.0641(15) 0.0292(11) 0.0520(14) 0.0143(10) 0.0323(12) 0.0058(10)
O5 0.0607(16) 0.0833(19) 0.0648(16) 0.0393(14) 0.0271(13) 0.0474(14)
O6 0.079(2) 0.088(2) 0.092(2) 0.0610(18) 0.0389(17) 0.0558(17)
O7 0.0588(14) 0.0468(13) 0.0411(12) 0.0193(10) -0.0175(10) 0.0006(11)
O8 0.0556(16) 0.088(2) 0.080(2) 0.0566(17) -0.0099(14) -0.0204(15)
O9 0.0543(13) 0.0417(12) 0.0366(11) 0.0146(9) 0.0162(10) 0.0253(10)

loop_
_atom_type_symbol
_atom_type_description
_atom_type_scat_dispersion_real
_atom_type_scat_dispersion_imag
_atom_type_scat_source
C C 0.0033 0.0016 'International Tables Vol C Tables 4.2.6.8 and 6.1.1.4'
H H 0.0000 0.0000 'International Tables Vol C Tables 4.2.6.8 and 6.1.1.4'
N N 0.0061 0.0033 'International Tables Vol C Tables 4.2.6.8 and 6.1.1.4'
O O 0.0106 0.0060 'International Tables Vol C Tables 4.2.6.8 and 6.1.1.4'
Zn Zn 0.2839 1.4301 'International Tables Vol C Tables 4.2.6.8 and 6.1.1.4'

loop_
_geom_angle_atom_site_label_1
_geom_angle_atom_site_label_2
_geom_angle_atom_site_label_3
_geom_angle
_geom_angle_site_symmetry_1
_geom_angle_site_symmetry_3
O7 Zn1 O1 107.00(10) 1_554 .
O7 Zn1 N4 112.38(10) 1_554 .
O1 Zn1 N4 124.41(9) . .
O7 Zn1 N1 99.10(10) 1_554 .
O1 Zn1 N1 114.12(10) . .
N4 Zn1 N1 96.80(10) . .
C2 N1 C1 103.3(3) . .
C2 N1 Zn1 133.1(2) . .
C1 N1 Zn1 123.2(2) . .
C1 N2 N3 103.4(3) . .
C2 N3 N2 108.8(2) . .
C2 N3 C3 129.6(3) . .
N2 N3 C3 121.4(2) . .
C10 N4 C9 103.6(2) . .
C10 N4 Zn1 131.3(2) . .
C9 N4 Zn1 124.51(19) . .
C9 N5 N6 103.1(2) . .
C10 N6 N5 110.0(2) . .
C10 N6 C11 128.8(2) . .
N5 N6 C11 120.8(2) . .
N2 C1 N1 114.0(3) . .
N2 C1 H1 123.0 . .
N1 C1 H1 123.0 . .
N3 C2 N1 110.4(3) . .
N3 C2 H2 124.8 . .
N1 C2 H2 124.8 . .
N3 C3 C4 111.7(2) . .
N3 C3 H3A 109.3 . .
C4 C3 H3A 109.3 . .
N3 C3 H3B 109.3 . .
C4 C3 H3B 109.3 . .
H3A C3 H3B 107.9 . .
C5 C4 C7 120.5(2) . 2_776
C5 C4 C3 120.0(3) . .
C7 C4 C3 119.5(3) 2_776 .
C7 C5 C4 119.5(2) . .
C7 C5 C6 119.0(3) . .
C4 C5 C6 121.5(3) . .
C5 C6 H6A 109.5 . .
C5 C6 H6B 109.5 . .
H6A C6 H6B 109.5 . .
C5 C6 H6C 109.5 . .
H6A C6 H6C 109.5 . .
H6B C6 H6C 109.5 . .
C5 C7 C4 120.0(2) . 2_776
C5 C7 C8 118.7(3) . .
C4 C7 C8 121.4(3) 2_776 .
C7 C8 H8A 109.5 . .
C7 C8 H8B 109.5 . .
H8A C8 H8B 109.5 . .
C7 C8 H8C 109.5 . .
H8A C8 H8C 109.5 . .
H8B C8 H8C 109.5 . .
N5 C9 N4 113.4(3) . .
N5 C9 H9 123.3 . .
N4 C9 H9 123.3 . .
N4 C10 N6 109.9(2) . .
N4 C10 H10 125.1 . .
N6 C10 H10 125.1 . .
N6 C11 C12 115.0(2) . .
N6 C11 H11A 108.5 . .
C12 C11 H11A 108.5 . .
N6 C11 H11B 108.5 . .
C12 C11 H11B 108.5 . .
H11A C11 H11B 107.5 . .
C14 C12 C13 121.4(2) 2_655 .
C14 C12 C11 119.6(3) 2_655 .
C13 C12 C11 118.8(3) . .
C12 C13 C14 118.8(3) . .
C12 C13 C16 121.1(3) . .
C14 C13 C16 120.2(3) . .
C12 C14 C13 119.8(3) 2_655 .
C12 C14 C15 121.2(3) 2_655 .
C13 C14 C15 119.1(3) . .
C14 C15 H15A 109.5 . .
C14 C15 H15B 109.5 . .
H15A C15 H15B 109.5 . .
C14 C15 H15C 109.5 . .
H15A C15 H15C 109.5 . .
H15B C15 H15C 109.5 . .
C13 C16 H16A 109.5 . .
C13 C16 H16B 109.5 . .
H16A C16 H16B 109.5 . .
C13 C16 H16C 109.5 . .
H16A C16 H16C 109.5 . .
H16B C16 H16C 109.5 . .
O2 C17 O1 124.4(3) . .
O2 C17 C20 118.5(2) . .
O1 C17 C20 117.0(2) . .
O3 C18 O4 122.6(2) . .
O3 C18 C19 122.8(2) . .
O4 C18 C19 114.5(2) . .
C24 C19 C20 119.6(2) . .
C24 C19 C18 119.6(2) . .
C20 C19 C18 120.6(2) . .
C21 C20 C19 118.7(2) . .
C21 C20 C17 116.9(2) . .
C19 C20 C17 124.3(2) . .
C22 C21 C20 121.5(3) . .
C22 C21 H21 119.3 . .
C20 C21 H21 119.3 . .
C21 C22 C23 119.4(2) . .
C21 C22 H22 120.3 . .
C23 C22 H22 120.3 . .
C24 C23 C22 119.8(2) . .
C24 C23 C25 119.8(2) . .
C22 C23 C25 120.4(2) . .
C23 C24 C19 120.6(2) . .
C23 C24 H24 119.7 . .
C19 C24 H24 119.7 . .
O9 C25 C26 121.3(2) . .
O9 C25 C23 121.1(2) . .
C26 C25 C23 117.6(2) . .
C27 C26 C32 118.7(2) . .
C27 C26 C25 121.3(2) . .
C32 C26 C25 119.9(2) . .
C26 C27 C28 120.5(2) . .
C26 C27 H27 119.8 . .
C28 C27 H27 119.8 . .
C30 C28 C27 120.1(3) . .
C30 C28 C29 121.0(2) . .
C27 C28 C29 118.9(3) . .
O6 C29 O5 123.0(3) . .
O6 C29 C28 122.4(3) . .
O5 C29 C28 114.7(3) . .
C31 C30 C28 119.0(2) . .
C31 C30 C33 119.1(2) . .
C28 C30 C33 121.8(3) . .
C32 C31 C30 120.5(3) . .
C32 C31 H31 119.8 . .
C30 C31 H31 119.8 . .
C31 C32 C26 121.2(3) . .
C31 C32 H32 119.4 . .
C26 C32 H32 119.4 . .
O8 C33 O7 125.1(3) . .
O8 C33 C30 120.7(3) . .
O7 C33 C30 114.2(3) . .
C17 O1 Zn1 109.56(17) . .
C18 O4 H4 109.5 . .
C29 O5 H5 109.5 . .
C33 O7 Zn1 118.1(2) . 1_556

loop_
_geom_bond_atom_site_label_1
_geom_bond_atom_site_label_2
_geom_bond_distance
_geom_bond_site_symmetry_2
Zn1 O7 1.947(2) 1_554
Zn1 O1 1.953(2) .
Zn1 N4 2.031(2) .
Zn1 N1 2.041(2) .
N1 C2 1.323(3) .
N1 C1 1.328(4) .
N2 C1 1.313(5) .
N2 N3 1.349(4) .
N3 C2 1.317(4) .
N3 C3 1.470(4) .
N4 C10 1.325(3) .
N4 C9 1.371(4) .
N5 C9 1.314(4) .
N5 N6 1.365(3) .
N6 C10 1.327(3) .
N6 C11 1.473(3) .
C1 H1 0.9300 .
C2 H2 0.9300 .
C3 C4 1.517(4) .
C3 H3A 0.9700 .
C3 H3B 0.9700 .
C4 C5 1.402(4) .
C4 C7 1.404(4) 2_776
C5 C7 1.400(4) .
C5 C6 1.513(4) .
C6 H6A 0.9600 .
C6 H6B 0.9600 .
C6 H6C 0.9600 .
C7 C4 1.404(4) 2_776
C7 C8 1.510(4) .
C8 H8A 0.9600 .
C8 H8B 0.9600 .
C8 H8C 0.9600 .
C9 H9 0.9300 .
C10 H10 0.9300 .
C11 C12 1.514(4) .
C11 H11A 0.9700 .
C11 H11B 0.9700 .
C12 C14 1.398(4) 2_655
C12 C13 1.405(4) .
C13 C14 1.409(4) .
C13 C16 1.506(4) .
C14 C12 1.398(4) 2_655
C14 C15 1.518(4) .
C15 H15A 0.9600 .
C15 H15B 0.9600 .
C15 H15C 0.9600 .
C16 H16A 0.9600 .
C16 H16B 0.9600 .
C16 H16C 0.9600 .
C17 O2 1.232(3) .
C17 O1 1.272(3) .
C17 C20 1.509(4) .
C18 O3 1.219(3) .
C18 O4 1.317(3) .
C18 C19 1.483(4) .
C19 C24 1.396(3) .
C19 C20 1.403(4) .
C20 C21 1.392(4) .
C21 C22 1.383(4) .
C21 H21 0.9300 .
C22 C23 1.395(4) .
C22 H22 0.9300 .
C23 C24 1.383(4) .
C23 C25 1.504(3) .
C24 H24 0.9300 .
C25 O9 1.219(3) .
C25 C26 1.494(3) .
C26 C27 1.380(4) .
C26 C32 1.398(4) .
C27 C28 1.405(4) .
C27 H27 0.9300 .
C28 C30 1.401(4) .
C28 C29 1.467(4) .
C29 O6 1.227(4) .
C29 O5 1.304(4) .
C30 C31 1.385(4) .
C30 C33 1.521(4) .
C31 C32 1.380(4) .
C31 H31 0.9300 .
C32 H32 0.9300 .
C33 O8 1.209(4) .
C33 O7 1.261(4) .
O4 H4 0.8200 .
O5 H5 0.8200 .
O7 Zn1 1.947(2) 1_556

loop_
_geom_hbond_atom_site_label_D
_geom_hbond_atom_site_label_H
_geom_hbond_atom_site_label_A
_geom_hbond_distance_DH
_geom_hbond_distance_HA
_geom_hbond_distance_DA
_geom_hbond_angle_DHA
_geom_hbond_site_symmetry_A
O4 H4 O3 0.82 1.87 2.684(3) 173.6 2_676
O5 H5 O6 0.82 1.84 2.609(4) 156.0 2_667

loop_
_geom_torsion_atom_site_label_1
_geom_torsion_atom_site_label_2
_geom_torsion_atom_site_label_3
_geom_torsion_atom_site_label_4
_geom_torsion
_geom_torsion_site_symmetry_1
_geom_torsion_site_symmetry_4
O7 Zn1 N1 C2 161.4(3) 1_554 .
O1 Zn1 N1 C2 48.1(3) . .
N4 Zn1 N1 C2 -84.6(3) . .
O7 Zn1 N1 C1 -26.8(3) 1_554 .
O1 Zn1 N1 C1 -140.2(3) . .
N4 Zn1 N1 C1 87.2(3) . .
C1 N2 N3 C2 -2.0(4) . .
C1 N2 N3 C3 -177.9(3) . .
O7 Zn1 N4 C10 -31.4(3) 1_554 .
O1 Zn1 N4 C10 100.3(3) . .
N1 Zn1 N4 C10 -134.2(2) . .
O7 Zn1 N4 C9 137.5(2) 1_554 .
O1 Zn1 N4 C9 -90.7(2) . .
N1 Zn1 N4 C9 34.7(2) . .
C9 N5 N6 C10 -0.3(3) . .
C9 N5 N6 C11 -174.0(2) . .
N3 N2 C1 N1 1.6(5) . .
C2 N1 C1 N2 -0.5(5) . .
Zn1 N1 C1 N2 -174.4(3) . .
N2 N3 C2 N1 1.9(4) . .
C3 N3 C2 N1 177.3(3) . .
C1 N1 C2 N3 -0.8(4) . .
Zn1 N1 C2 N3 172.1(2) . .
C2 N3 C3 C4 -101.0(3) . .
N2 N3 C3 C4 73.9(4) . .
N3 C3 C4 C5 -91.2(3) . .
N3 C3 C4 C7 87.0(3) . 2_776
C7 C4 C5 C7 -0.3(4) 2_776 .
C3 C4 C5 C7 177.9(2) . .
C7 C4 C5 C6 179.5(3) 2_776 .
C3 C4 C5 C6 -2.3(4) . .
C4 C5 C7 C4 0.3(4) . 2_776
C6 C5 C7 C4 -179.5(3) . 2_776
C4 C5 C7 C8 -179.7(3) . .
C6 C5 C7 C8 0.5(4) . .
N6 N5 C9 N4 0.3(3) . .
C10 N4 C9 N5 -0.1(3) . .
Zn1 N4 C9 N5 -171.6(2) . .
C9 N4 C10 N6 -0.1(3) . .
Zn1 N4 C10 N6 170.57(18) . .
N5 N6 C10 N4 0.3(3) . .
C11 N6 C10 N4 173.3(2) . .
C10 N6 C11 C12 129.1(3) . .
N5 N6 C11 C12 -58.5(4) . .
N6 C11 C12 C14 -87.3(3) . 2_655
N6 C11 C12 C13 97.3(3) . .
C14 C12 C13 C14 -1.2(4) 2_655 .
C11 C12 C13 C14 174.1(2) . .
C14 C12 C13 C16 178.3(2) 2_655 .
C11 C12 C13 C16 -6.4(4) . .
C12 C13 C14 C12 1.1(4) . 2_655
C16 C13 C14 C12 -178.3(2) . 2_655
C12 C13 C14 C15 -177.6(3) . .
C16 C13 C14 C15 2.9(4) . .
O3 C18 C19 C24 160.0(3) . .
O4 C18 C19 C24 -17.2(4) . .
O3 C18 C19 C20 -14.7(4) . .
O4 C18 C19 C20 168.0(2) . .
C24 C19 C20 C21 0.7(4) . .
C18 C19 C20 C21 175.5(2) . .
C24 C19 C20 C17 -176.7(2) . .
C18 C19 C20 C17 -1.9(4) . .
O2 C17 C20 C21 -70.0(3) . .
O1 C17 C20 C21 108.0(3) . .
O2 C17 C20 C19 107.4(3) . .
O1 C17 C20 C19 -74.6(3) . .
C19 C20 C21 C22 -4.6(4) . .
C17 C20 C21 C22 173.0(3) . .
C20 C21 C22 C23 3.2(4) . .
C21 C22 C23 C24 2.0(4) . .
C21 C22 C23 C25 -177.3(2) . .
C22 C23 C24 C19 -5.8(4) . .
C25 C23 C24 C19 173.5(2) . .
C20 C19 C24 C23 4.4(4) . .
C18 C19 C24 C23 -170.4(2) . .
C24 C23 C25 O9 43.2(4) . .
C22 C23 C25 O9 -137.6(3) . .
C24 C23 C25 C26 -136.4(2) . .
C22 C23 C25 C26 42.8(3) . .
O9 C25 C26 C27 -154.4(3) . .
C23 C25 C26 C27 25.2(4) . .
O9 C25 C26 C32 24.9(4) . .
C23 C25 C26 C32 -155.5(2) . .
C32 C26 C27 C28 1.3(4) . .
C25 C26 C27 C28 -179.4(2) . .
C26 C27 C28 C30 0.9(4) . .
C26 C27 C28 C29 -177.8(3) . .
C30 C28 C29 O6 12.9(5) . .
C27 C28 C29 O6 -168.4(3) . .
C30 C28 C29 O5 -166.5(3) . .
C27 C28 C29 O5 12.1(4) . .
C27 C28 C30 C31 -1.0(4) . .
C29 C28 C30 C31 177.6(3) . .
C27 C28 C30 C33 -177.0(3) . .
C29 C28 C30 C33 1.6(4) . .
C28 C30 C31 C32 -1.0(4) . .
C33 C30 C31 C32 175.1(3) . .
C30 C31 C32 C26 3.3(4) . .
C27 C26 C32 C31 -3.4(4) . .
C25 C26 C32 C31 177.3(3) . .
C31 C30 C33 O8 77.4(4) . .
C28 C30 C33 O8 -106.6(4) . .
C31 C30 C33 O7 -101.9(3) . .
C28 C30 C33 O7 74.1(4) . .
O2 C17 O1 Zn1 -16.5(4) . .
C20 C17 O1 Zn1 165.66(18) . .
O7 Zn1 O1 C17 -158.36(18) 1_554 .
N4 Zn1 O1 C17 67.8(2) . .
N1 Zn1 O1 C17 -49.8(2) . .
O8 C33 O7 Zn1 4.9(5) . 1_556
C30 C33 O7 Zn1 -175.84(19) . 1_556
